data_2004022
loop_
_publ_author_name
'Wong, W.-T.'
'Lee, S.-M.'

_publ_section_title
;
 2-(Phenylmethylthio)benzaldehyde
;
_journal_issue 10
_journal_name_full 'Acta Crystallographica Section C'
_journal_page_first 2137
_journal_page_last 2139
_journal_paper_doi 10.1107/S0108270195005981
_journal_volume 51
_journal_year 1995
_chemical_compound_source 'synthesis and recrystallization'
_chemical_formula_sum 'C14 H12 O S'
_chemical_formula_weight 228.31
_space_group_IT_number 14
_symmetry_cell_setting monoclinic
_symmetry_space_group_name_Hall '-P 2yn'
_symmetry_space_group_name_H-M 'P 1 21/n 1'
_atom_type_scat_source IntTabIV
_cell_angle_alpha 90
_cell_angle_beta 97.07(2)
_cell_angle_gamma 90
_cell_formula_units_Z 4
_cell_length_a 5.4250(10)
_cell_length_b 17.618(2)
_cell_length_c 12.173(2)
_cell_measurement_reflns_used 25
_cell_measurement_temperature 293
_cell_measurement_theta_max 15
_cell_measurement_theta_min 10
_cell_volume 1154.6(3)
_diffrn_measurement_device 'Nonius CAD-4'
_diffrn_measurement_method \w-2\q
_diffrn_radiation_type MoK\a
_diffrn_radiation_wavelength .71073
_diffrn_reflns_av_R_equivalents .012
_diffrn_reflns_limit_h_max 6
_diffrn_reflns_limit_h_min 0
_diffrn_reflns_limit_k_max 21
_diffrn_reflns_limit_k_min 0
_diffrn_reflns_limit_l_max 14
_diffrn_reflns_limit_l_min -014
_diffrn_reflns_number 2603
_diffrn_reflns_theta_max 26
_diffrn_standards_decay_% .0
_diffrn_standards_interval_time 120
_diffrn_standards_number 3
_exptl_absorpt_coefficient_mu .243
_exptl_absorpt_correction_T_max .999
_exptl_absorpt_correction_T_min .992
_exptl_absorpt_correction_type none
_exptl_crystal_colour colourless
_exptl_crystal_density_diffrn 1.313
_exptl_crystal_description needle
_exptl_crystal_size_max .42
_exptl_crystal_size_mid .14
_exptl_crystal_size_min .12
_refine_diff_density_max .214
_refine_diff_density_min -0.234
_refine_ls_extinction_method none
_refine_ls_goodness_of_fit_obs 1.912
_refine_ls_hydrogen_treatment 'noref, except the aldehyde H atom which was refined isotropically'
_refine_ls_number_parameters 149
_refine_ls_number_reflns 1640
_refine_ls_R_factor_obs .038
_refine_ls_shift/esd_max .03
_refine_ls_structure_factor_coef F
_refine_ls_weighting_details 'w = 4F~o~^2^/[\s^2^(F~o~^2^)+0.04F~o~^2^]^2^'
_refine_ls_weighting_scheme calc
_refine_ls_wR_factor_obs .062
_reflns_number_observed 1640
_reflns_number_total 2354
_reflns_observed_criterion I>3\s(I~o~)
_cod_data_source_file kh1036.cif
_cod_data_source_block kh1036a
_cod_depositor_comments
;
The following automatic conversions were performed:

'_refine_ls_weighting_scheme' value
'4F~o~^2^/[\s^2^(F~o~^2^)+0.04F~o~^2^]^2^' was changed to 'calc'. New
tag '_refine_ls_weighting_details' was created. The value of the new
tag was set to 'w = 4F~o~^2^/[\s^2^(F~o~^2^)+0.04F~o~^2^]^2^'.

Automatic conversion script
Id: cif_fix_values 3143 2015-03-26 13:38:13Z robertas 
;
_cod_original_cell_volume 1154.6
_cod_original_sg_symbol_H-M 'P 21/n'
_cod_database_code 2004022

loop_
_symmetry_equiv_pos_as_xyz
x,y,z
1/2+x,1/2-y,1/2+z
-x,-y,-z
1/2-x,1/2+y,1/2-z

loop_
_atom_site_label
_atom_site_fract_x
_atom_site_fract_y
_atom_site_fract_z
_atom_site_B_iso_or_equiv
S1 .06020(10) .14245(4) .93754(4) 3.350(10)
O1 -0.3539(4) .23230(10) .8637(2) 4.96(4)
C1 -0.3209(5) .2261(2) .7681(2) 4.40(6)
C2 -0.1335(5) .17870(10) .7245(2) 3.38(5)
C3 -0.1370(6) .1768(2) .6094(2) 4.60(6)
C4 .0293(6) .1347(2) .5605(2) 4.80(6)
C5 .2022(5) .0911(2) .6261(2) 4.30(6)
C6 .2125(5) .0927(2) .7404(2) 3.61(5)
C7 .0472(4) .13700(10) .7923(2) 2.99(4)
C8 .3324(4) .0853(2) .9835(2) 3.67(5)
C9 .3830(4) .09030(10) 1.1083(2) 3.06(4)
C10 .2395(5) .0503(2) 1.1746(2) 3.94(5)
C11 .2884(5) .0548(2) 1.2891(2) 4.24(6)
C12 .4808(5) .0989(2) 1.3373(2) 4.11(5)
C13 .6238(5) .1393(2) 1.2721(2) 4.32(6)
C14 .5753(5) .1350(2) 1.1575(2) 3.80(5)
H -0.427(6) .255(2) .707(2) 3.5(7)
H3 -0.2597 .2070 .5646 5
H4 .0272 .1347 .4807 6
H5 .3154 .0588 .5919 5
H6 .3364 .0629 .7848 4
H10 .1054 .0186 1.1409 5
H11 .1877 .0258 1.3342 5
H12 .5153 .1013 1.4164 5
H13 .7584 .1708 1.3053 5
H14 .6750 .1637 1.1116 4
H8A .4737 .1026 .9507 4
H8B .3037 .0328 .9613 4

loop_
_geom_angle_atom_site_label_1
_geom_angle_atom_site_label_2
_geom_angle_atom_site_label_3
_geom_angle
_geom_angle_publ_flag
C7 S1 C8 102.1(2) yes
O1 C1 C2 126.4(2) yes
C1 C2 C3 116.8(2) yes
C1 C2 C7 123.4(3) yes
C3 C2 C7 119.8(2) yes
C2 C3 C4 121.6(2) yes
C3 C4 C5 119.2(2) yes
C4 C5 C6 120.5(3) yes
C5 C6 C7 121.2(2) yes
S1 C7 C2 119.8(2) yes
S1 C7 C6 122.4(2) yes
C2 C7 C6 117.8(2) yes
S1 C8 C9 108.5(2) yes
C8 C9 C10 120.8(2) yes
C8 C9 C14 120.1(3) yes
C10 C9 C14 119.1(3) yes
C9 C10 C11 120.4(2) yes
C10 C11 C12 120.1(2) yes
C11 C12 C13 119.9(2) yes
C12 C13 C14 120.1(2) yes
C9 C14 C13 120.3(2) yes

loop_
_geom_bond_atom_site_label_1
_geom_bond_atom_site_label_2
_geom_bond_distance
_geom_bond_publ_flag
S1 C7 1.764(2) yes
S1 C8 1.817(2) yes
O1 C1 1.205(3) yes
C1 C2 1.465(4) yes
C2 C3 1.399(3) yes
C2 C7 1.408(4) yes
C3 C4 1.361(4) yes
C4 C5 1.386(4) yes
C5 C6 1.386(3) yes
C6 C7 1.396(3) yes
C8 C9 1.513(3) yes
C9 C10 1.380(3) yes
C9 C14 1.383(3) yes
C10 C11 1.389(3) yes
C11 C12 1.373(4) yes
C12 C13 1.375(4) yes
C13 C14 1.390(3) yes
